data_7710921
loop_
_publ_author_name
'Mitzel, Norbert Werner'
'Aders, Niklas'
'Lamm, Jan-Hendrik'
'Beckmann, Jean Louis'
'Neumann, Beate'
'Stammler, Georg'

_publ_section_title
;
 Synthesis of bi- and tetradentate poly-Lewis acids by hydroalumination of
 poly-alkynyl-anthracene derivatives
;
_journal_name_full 'Dalton Transactions'
_journal_paper_doi 10.1039/D2DT02118H
_journal_year 2022
_chemical_formula_moiety 'C92 H176 Al4 Si16, 2(C6 H6)'
_chemical_formula_sum 'C104 H188 Al4 Si16'
_chemical_formula_weight 1995.89
_space_group_crystal_system triclinic
_space_group_IT_number 2
_space_group_name_Hall '-P 1'
_space_group_name_H-M_alt 'P -1'
_atom_sites_solution_hydrogens geom
_atom_sites_solution_primary dual
_audit_creation_date 2020-10-19
_audit_creation_method
;
Olex2 1.3-ac4
(compiled 2019.04.23 svn.r3594 for Rigaku Oxford Diffraction, GUI svn.r5739)
;
_audit_update_record
;
2022-04-01 deposited with the CCDC.	2022-08-08 downloaded from the CCDC.
;
_cell_angle_alpha 99.270(7)
_cell_angle_beta 96.849(8)
_cell_angle_gamma 99.523(9)
_cell_formula_units_Z 1
_cell_length_a 9.4442(12)
_cell_length_b 16.6757(15)
_cell_length_c 20.7613(16)
_cell_measurement_reflns_used 2972
_cell_measurement_temperature 100.01(10)
_cell_measurement_theta_max 66.4780
_cell_measurement_theta_min 2.6930
_cell_volume 3146.5(6)
_computing_cell_refinement 'CrysAlisPro 1.171.40.84a (Rigaku OD, 2020)'
_computing_data_collection 'CrysAlisPro 1.171.40.84a (Rigaku OD, 2020)'
_computing_data_reduction 'CrysAlisPro 1.171.40.84a (Rigaku OD, 2020)'
_computing_molecular_graphics 'Olex2 (Dolomanov et al., 2009)'
_computing_publication_material 'Olex2 (Dolomanov et al., 2009)'
_computing_structure_refinement 'ShelXL (Sheldrick, 2015)'
_computing_structure_solution 'ShelXT (Sheldrick, 2015)'
_diffrn_ambient_environment N~2~
_diffrn_ambient_temperature 100.01(10)
_diffrn_detector 'CCD plate'
_diffrn_detector_area_resol_mean 5.3114
_diffrn_detector_type Atlas
_diffrn_measured_fraction_theta_full 0.980
_diffrn_measured_fraction_theta_max 0.972
_diffrn_measurement_details
;
List of Runs (angles in degrees, time in seconds):

  # Type    Start    End  Width  t~exp~   \w     \q     \k     \f   Frames
#--------------------------------------------------------------------------
  1  \w   -107.00 -46.00   1.00   55.50    --  -38.50 -38.00 -60.00   61
  2  \w    -36.00  -7.00   1.00   55.50    --  -38.50 125.00 120.00   29
  3  \w    -59.00  33.00   1.00   55.50    --  -38.50  38.00 120.00   92
  4  \w    -90.00 -33.00   1.00   55.50    --  -38.50 -38.00 -30.00   57
  5  \w    -85.00  -8.00   1.00   55.50    --  -38.50 125.00-150.00   77
  6  \w     48.00  98.00   1.00   55.50    --   42.70-129.00 146.00   50
  7  \w     11.00  42.00   1.00   55.50    --   42.70 -99.00-150.00   31
  8  \w     32.00 150.00   1.00  111.00    --  111.00 -15.00  60.00  118
  9  \w     41.00 113.00   1.00  111.00    --  111.00-125.00-120.00   72
 10  \w    103.00 141.00   1.00  111.00    --  111.00  77.00  30.00   38
 11  \w    122.00 173.00   1.00  111.00    --  111.00  77.00-150.00   51
 12  \w     42.00 113.00   1.00  111.00    --  111.00-125.00  90.00   71
 13  \w     79.00 107.00   1.00  111.00    --  111.00 -94.00 150.00   28
 14  \w     34.00  71.00   1.00  111.00    --  111.00 -94.00 120.00   37
 15  \w    100.00 127.00   1.00  111.00    --  111.00 125.00 -90.00   27
 16  \w     38.00 132.00   1.00  111.00    --  111.00 -30.00-120.00   94
 17  \w    125.00 158.00   1.00  111.00    --  111.00  77.00-120.00   33
 18  \w     55.00  84.00   1.00  111.00    --  111.00-125.00-150.00   29
 19  \w    103.00 131.00   1.00  111.00    --  111.00 -77.00 -90.00   28
 20  \w     34.00  90.00   1.00  111.00    --  111.00 -94.00-120.00   56
 21  \w     62.00 100.00   1.00  111.00    --  111.00 -45.00 -90.00   38
 22  \w    104.00 132.00   1.00  111.00    --  111.00 -45.00 -90.00   28
 23  \w     75.00 107.00   1.00  111.00    --  111.00 -94.00 120.00   32
 24  \w     53.00 130.00   1.00  111.00    --  111.00 -30.00 150.00   77
 25  \w     54.00 107.00   1.00  111.00    --  111.00 -94.00 -60.00   53
 26  \w     40.00  71.00   1.00  111.00    --  111.00 -94.00 150.00   31
 27  \w     50.00  97.00   1.00  111.00    --  111.00 -94.00  90.00   47
 28  \w     67.00 124.00   1.00  111.00    --  111.00-140.00 -27.00   57
 29  \w     83.00 108.00   1.00  111.00    --  111.00-103.00 -11.42   25
;
_diffrn_measurement_device 'four-circle diffractometer'
_diffrn_measurement_device_type 'SuperNova, Dual, Cu at home/near, Atlas'
_diffrn_measurement_method '\w scans'
_diffrn_orient_matrix_type 'CrysAlisPro convention (1999,Acta A55,543-557)'
_diffrn_orient_matrix_UB_11 -0.0182879000
_diffrn_orient_matrix_UB_12 -0.0205263000
_diffrn_orient_matrix_UB_13 -0.0759241000
_diffrn_orient_matrix_UB_21 -0.1659580000
_diffrn_orient_matrix_UB_22 -0.0215730000
_diffrn_orient_matrix_UB_23 -0.0029269000
_diffrn_orient_matrix_UB_31 -0.0105013000
_diffrn_orient_matrix_UB_32 0.0905425000
_diffrn_orient_matrix_UB_33 -0.0031272000
_diffrn_radiation_monochromator mirror
_diffrn_radiation_probe x-ray
_diffrn_radiation_type 'Cu K\a'
_diffrn_radiation_wavelength 1.54184
_diffrn_reflns_av_R_equivalents 0.1554
_diffrn_reflns_av_unetI/netI 0.1763
_diffrn_reflns_Laue_measured_fraction_full 0.980
_diffrn_reflns_Laue_measured_fraction_max 0.972
_diffrn_reflns_limit_h_max 10
_diffrn_reflns_limit_h_min -11
_diffrn_reflns_limit_k_max 19
_diffrn_reflns_limit_k_min -11
_diffrn_reflns_limit_l_max 24
_diffrn_reflns_limit_l_min -24
_diffrn_reflns_number 25547
_diffrn_reflns_point_group_measured_fraction_full 0.980
_diffrn_reflns_point_group_measured_fraction_max 0.972
_diffrn_reflns_theta_full 67.684
_diffrn_reflns_theta_max 68.082
_diffrn_reflns_theta_min 2.734
_diffrn_source 'micro-focus sealed X-ray tube'
_diffrn_source_type 'SuperNova (Cu) X-ray Source'
_exptl_absorpt_coefficient_mu 2.094
_exptl_absorpt_correction_T_max 1.000
_exptl_absorpt_correction_T_min 0.476
_exptl_absorpt_correction_type gaussian
_exptl_absorpt_process_details
;
CrysAlisPro 1.171.40.84a (Rigaku Oxford Diffraction, 2020)
Numerical absorption correction based on gaussian integration over
a multifaceted crystal model
Empirical absorption correction using spherical harmonics,
implemented in SCALE3 ABSPACK scaling algorithm.
;
_exptl_crystal_colour 'clear colourless'
_exptl_crystal_colour_lustre clear
_exptl_crystal_colour_primary colourless
_exptl_crystal_density_diffrn 1.053
_exptl_crystal_description needle
_exptl_crystal_F_000 1088
_exptl_crystal_size_max 0.455
_exptl_crystal_size_mid 0.029
_exptl_crystal_size_min 0.02
_refine_diff_density_max 0.647
_refine_diff_density_min -0.611
_refine_diff_density_rms 0.086
_refine_ls_extinction_coef 0.0029(3)
_refine_ls_extinction_expression Fc^*^=kFc[1+0.001xFc^2^\l^3^/sin(2\q)]^-1/4^
_refine_ls_extinction_method 'SHELXL-2018/3 (Sheldrick 2018)'
_refine_ls_goodness_of_fit_ref 0.969
_refine_ls_hydrogen_treatment constr
_refine_ls_matrix_type full
_refine_ls_number_parameters 584
_refine_ls_number_reflns 11176
_refine_ls_number_restraints 0
_refine_ls_restrained_S_all 0.969
_refine_ls_R_factor_all 0.1813
_refine_ls_R_factor_gt 0.1001
_refine_ls_shift/su_max 0.000
_refine_ls_shift/su_mean 0.000
_refine_ls_structure_factor_coef Fsqd
_refine_ls_weighting_details 'w=1/[\s^2^(Fo^2^)+(0.1280P)^2^] where P=(Fo^2^+2Fc^2^)/3'
_refine_ls_weighting_scheme calc
_refine_ls_wR_factor_gt 0.2396
_refine_ls_wR_factor_ref 0.3201
_reflns_Friedel_coverage 0.000
_reflns_number_gt 4877
_reflns_number_total 11176
_reflns_threshold_expression 'I > 2\s(I)'
_cod_data_source_file d2dt02118h2.cif
_cod_data_source_block syn-9
_cod_database_code 7710921
_shelx_shelxl_version_number 2018/3
_chemical_oxdiff_formula 'C104 H188 Al4 Si16 '
_shelx_space_group_comment
;
The symmetry employed for this shelxl refinement is uniquely defined
by the following loop, which should always be used as a source of
symmetry information in preference to the above space-group names.
They are only intended as comments.
;
_diffrn_oxdiff_digest_frames
;
012c5df9f5e9be169992836bad184191d90152931d1
;
_reflns_odcompleteness_completeness 90.09
_reflns_odcompleteness_iscentric 1
_reflns_odcompleteness_theta 71.98
_olex2_refinement_description
;
1. Fixed Uiso
 At 1.2 times of:
  All C(H) groups
 At 1.5 times of:
  All C(H,H,H) groups
2.a Ternary CH refined with riding coordinates:
 C3(H3), C10(H10), C17(H17), C24(H24), C33(H33), C40(H40)
2.b Aromatic/amide H refined with riding coordinates:
 C5(H5), C6(H6), C7(H7), C12(H12), C13(H13), C14(H14), C15(H15), C16(H16),
 C31(H31), C32(H32), C47(H47), C48(H48), C49(H49), C50(H50), C51(H51), C52(H52)
2.c Idealised Me refined as rotating group:
 C18(H18A,H18B,H18C), C19(H19A,H19B,H19C), C20(H20A,H20B,H20C), C21(H21A,H21B,
 H21C), C22(H22A,H22B,H22C), C23(H23A,H23B,H23C), C25(H25A,H25B,H25C), C26(H26A,
 H26B,H26C), C27(H27A,H27B,H27C), C28(H28A,H28B,H28C), C29(H29A,H29B,H29C),
 C30(H30A,H30B,H30C), C34(H34A,H34B,H34C), C35(H35A,H35B,H35C), C36(H36A,H36B,
 H36C), C37(H37A,H37B,H37C), C38(H38A,H38B,H38C), C39(H39A,H39B,H39C), C41(H41A,
 H41B,H41C), C42(H42A,H42B,H42C), C43(H43A,H43B,H43C), C44(H44A,H44B,H44C),
 C45(H45A,H45B,H45C), C46(H46A,H46B,H46C)
;
_olex2_date_sample_data_collection 2020-10-08
_olex2_submission_special_instructions 'No special instructions were received'
_oxdiff_exptl_absorpt_empirical_details
;
Empirical correction (ABSPACK) includes:
- Absorption correction using spherical harmonics
- Frame scaling
- Detector area scaling
;
_oxdiff_exptl_absorpt_empirical_full_max 2.963
_oxdiff_exptl_absorpt_empirical_full_min 0.488

loop_
_space_group_symop_operation_xyz
'x, y, z'
'-x, -y, -z'

loop_
_atom_site_label
_atom_site_type_symbol
_atom_site_fract_x
_atom_site_fract_y
_atom_site_fract_z
_atom_site_U_iso_or_equiv
_atom_site_adp_type
_atom_site_occupancy
_atom_site_site_symmetry_order
_atom_site_calc_flag
_atom_site_refinement_flags_posn
_atom_site_refinement_flags_adp
_atom_site_refinement_flags_occupancy
_atom_site_disorder_assembly
_atom_site_disorder_group
Si1 Si 0.6700(3) 0.19113(15) 0.15092(11) 0.0680(6) Uani 1 1 d . . . . .
Si2 Si 0.3467(2) 0.21967(14) 0.11214(10) 0.0613(6) Uani 1 1 d . . . . .
Si3 Si 0.5844(3) 0.42955(14) 0.32610(10) 0.0652(6) Uani 1 1 d . . . . .
Si4 Si 0.2830(2) 0.32927(13) 0.35204(10) 0.0617(6) Uani 1 1 d . . . . .
Si5 Si 0.9542(3) 0.43072(15) 0.85530(14) 0.0771(7) Uani 1 1 d . . . . .
Si6 Si 0.6430(2) 0.36299(14) 0.89260(11) 0.0637(6) Uani 1 1 d . . . . .
Si7 Si 0.8873(3) 0.10053(15) 0.87785(10) 0.0701(7) Uani 1 1 d . . . . .
Si8 Si 1.0195(2) 0.12280(14) 0.74552(10) 0.0643(6) Uani 1 1 d . . . . .
Al1 Al 0.4799(2) 0.23720(14) 0.26602(10) 0.0567(6) Uani 1 1 d . . . . .
Al2 Al 0.8124(2) 0.24370(13) 0.80789(10) 0.0543(5) Uani 1 1 d . . . . .
C1 C 0.6681(8) 0.0774(4) 0.3843(3) 0.0504(16) Uani 1 1 d . . . . .
C2 C 0.6077(7) 0.0619(4) 0.4401(3) 0.0499(16) Uani 1 1 d . . . . .
C3 C 0.4468(7) 0.0518(4) 0.4451(3) 0.0476(15) Uani 1 1 d . . . . .
H3 H 0.398468 0.070910 0.407553 0.057 Uiso 1 1 calc R . . . .
C4 C 0.4286(7) 0.1069(4) 0.5077(3) 0.0510(16) Uani 1 1 d . . . . .
C5 C 0.3294(8) 0.1588(4) 0.5098(3) 0.0559(17) Uani 1 1 d . . . . .
H5 H 0.268066 0.159694 0.471518 0.067 Uiso 1 1 calc R . . . .
C6 C 0.3199(8) 0.2095(4) 0.5681(3) 0.0581(18) Uani 1 1 d . . . . .
H6 H 0.255492 0.246103 0.568726 0.070 Uiso 1 1 calc R . . . .
C7 C 0.4066(8) 0.2054(5) 0.6252(3) 0.0619(19) Uani 1 1 d . . . . .
H7 H 0.396829 0.237483 0.664876 0.074 Uiso 1 1 calc R . . . .
C8 C 0.5091(8) 0.1538(4) 0.6247(3) 0.0520(16) Uani 1 1 d . . . . .
C9 C 0.5184(7) 0.1025(5) 0.5659(3) 0.0528(17) Uani 1 1 d . . . . .
C10 C 0.6254(8) 0.0432(4) 0.5579(3) 0.0531(17) Uani 1 1 d . . . . .
H10 H 0.702064 0.059485 0.596226 0.064 Uiso 1 1 calc R . . . .
C11 C 0.6954(8) 0.0552(4) 0.4968(3) 0.0508(16) Uani 1 1 d . . . . .
C12 C 0.8434(8) 0.0594(4) 0.4972(3) 0.0593(19) Uani 1 1 d . . . . .
H12 H 0.902026 0.055980 0.535612 0.071 Uiso 1 1 calc R . . . .
C13 C 0.9044(8) 0.0686(4) 0.4406(3) 0.0586(18) Uani 1 1 d . . . . .
H13 H 1.003011 0.069187 0.440431 0.070 Uiso 1 1 calc R . . . .
C14 C 0.8170(8) 0.0771(5) 0.3843(3) 0.0586(18) Uani 1 1 d . . . . .
H14 H 0.857372 0.082553 0.346122 0.070 Uiso 1 1 calc R . . . .
C15 C 0.5915(7) 0.1069(5) 0.3277(3) 0.0541(17) Uani 1 1 d . . . . .
H15 H 0.582855 0.075377 0.285697 0.065 Uiso 1 1 calc R . . . .
C16 C 0.5346(8) 0.1758(4) 0.3338(3) 0.0578(18) Uani 1 1 d . . . . .
H16 H 0.519319 0.196931 0.376155 0.069 Uiso 1 1 calc R . . . .
C17 C 0.4834(8) 0.1922(5) 0.1731(3) 0.0579(18) Uani 1 1 d . . . . .
H17 H 0.446066 0.133208 0.170710 0.070 Uiso 1 1 calc R . . . .
C18 C 0.8130(9) 0.2131(7) 0.2257(4) 0.099(3) Uani 1 1 d . . . . .
H18A H 0.809584 0.265378 0.252092 0.148 Uiso 1 1 calc GR . . . .
H18B H 0.906979 0.214933 0.212059 0.148 Uiso 1 1 calc GR . . . .
H18C H 0.795761 0.170195 0.251149 0.148 Uiso 1 1 calc GR . . . .
C19 C 0.6766(11) 0.0882(5) 0.1049(5) 0.092(3) Uani 1 1 d . . . . .
H19A H 0.649922 0.047146 0.131017 0.139 Uiso 1 1 calc GR . . . .
H19B H 0.773209 0.087011 0.095265 0.139 Uiso 1 1 calc GR . . . .
H19C H 0.610018 0.076756 0.064372 0.139 Uiso 1 1 calc GR . . . .
C20 C 0.7258(9) 0.2695(5) 0.0995(4) 0.068(2) Uani 1 1 d . . . . .
H20A H 0.667454 0.254317 0.056666 0.102 Uiso 1 1 calc GR . . . .
H20B H 0.826206 0.271778 0.094800 0.102 Uiso 1 1 calc GR . . . .
H20C H 0.712384 0.322841 0.120455 0.102 Uiso 1 1 calc GR . . . .
C21 C 0.3243(10) 0.1504(5) 0.0300(4) 0.075(2) Uani 1 1 d . . . . .
H21A H 0.414990 0.156275 0.013111 0.113 Uiso 1 1 calc GR . . . .
H21B H 0.251933 0.165253 -0.000047 0.113 Uiso 1 1 calc GR . . . .
H21C H 0.294360 0.094003 0.034706 0.113 Uiso 1 1 calc GR . . . .
C22 C 0.3889(9) 0.3284(5) 0.0990(4) 0.071(2) Uani 1 1 d . . . . .
H22A H 0.399672 0.365591 0.140420 0.106 Uiso 1 1 calc GR . . . .
H22B H 0.311122 0.338875 0.069129 0.106 Uiso 1 1 calc GR . . . .
H22C H 0.477503 0.336860 0.080547 0.106 Uiso 1 1 calc GR . . . .
C23 C 0.1641(9) 0.2069(6) 0.1413(4) 0.079(2) Uani 1 1 d . . . . .
H23A H 0.140092 0.152724 0.151689 0.118 Uiso 1 1 calc GR . . . .
H23B H 0.091546 0.213682 0.107077 0.118 Uiso 1 1 calc GR . . . .
H23C H 0.167560 0.247890 0.179958 0.118 Uiso 1 1 calc GR . . . .
C24 C 0.4243(8) 0.3430(4) 0.2958(3) 0.0593(18) Uani 1 1 d . . . . .
H24 H 0.374300 0.357065 0.256214 0.071 Uiso 1 1 calc R . . . .
C25 C 0.6839(10) 0.4472(5) 0.2556(4) 0.076(2) Uani 1 1 d . . . . .
H25A H 0.727387 0.400328 0.242194 0.115 Uiso 1 1 calc GR . . . .
H25B H 0.758209 0.495892 0.269132 0.115 Uiso 1 1 calc GR . . . .
H25C H 0.617132 0.454515 0.219333 0.115 Uiso 1 1 calc GR . . . .
C26 C 0.5305(10) 0.5296(5) 0.3583(4) 0.076(2) Uani 1 1 d . . . . .
H26A H 0.460067 0.541766 0.325749 0.114 Uiso 1 1 calc GR . . . .
H26B H 0.614546 0.573156 0.367670 0.114 Uiso 1 1 calc GR . . . .
H26C H 0.489298 0.525327 0.397960 0.114 Uiso 1 1 calc GR . . . .
C27 C 0.7144(9) 0.4023(6) 0.3916(4) 0.082(3) Uani 1 1 d . . . . .
H27A H 0.669069 0.398358 0.430315 0.123 Uiso 1 1 calc GR . . . .
H27B H 0.800425 0.444447 0.402611 0.123 Uiso 1 1 calc GR . . . .
H27C H 0.739905 0.350154 0.375411 0.123 Uiso 1 1 calc GR . . . .
C28 C 0.1421(10) 0.3928(6) 0.3340(5) 0.091(3) Uani 1 1 d . . . . .
H28A H 0.188171 0.449559 0.338150 0.137 Uiso 1 1 calc GR . . . .
H28B H 0.074000 0.388581 0.364630 0.137 Uiso 1 1 calc GR . . . .
H28C H 0.091965 0.372727 0.289801 0.137 Uiso 1 1 calc GR . . . .
C29 C 0.3611(10) 0.3561(5) 0.4420(3) 0.073(2) Uani 1 1 d . . . . .
H29A H 0.424476 0.318771 0.451936 0.109 Uiso 1 1 calc GR . . . .
H29B H 0.283840 0.351318 0.468109 0.109 Uiso 1 1 calc GR . . . .
H29C H 0.415064 0.411766 0.452012 0.109 Uiso 1 1 calc GR . . . .
C30 C 0.1828(8) 0.2190(4) 0.3360(3) 0.0569(17) Uani 1 1 d . . . . .
H30A H 0.138477 0.203454 0.290610 0.085 Uiso 1 1 calc GR . . . .
H30B H 0.109054 0.213880 0.363953 0.085 Uiso 1 1 calc GR . . . .
H30C H 0.249699 0.183341 0.345249 0.085 Uiso 1 1 calc GR . . . .
C31 C 0.6102(8) 0.1583(5) 0.6864(3) 0.0606(19) Uani 1 1 d . . . . .
H31 H 0.634016 0.108978 0.695660 0.073 Uiso 1 1 calc R . . . .
C32 C 0.6697(8) 0.2278(5) 0.7295(3) 0.064(2) Uani 1 1 d . . . . .
H32 H 0.638046 0.275299 0.720514 0.077 Uiso 1 1 calc R . . . .
C33 C 0.8249(8) 0.3433(4) 0.8742(4) 0.0595(18) Uani 1 1 d . . . . .
H33 H 0.872145 0.330894 0.915130 0.071 Uiso 1 1 calc R . . . .
C34 C 1.1443(9) 0.4118(5) 0.8706(4) 0.075(2) Uani 1 1 d . . . . .
H34A H 1.163747 0.400369 0.914338 0.112 Uiso 1 1 calc GR . . . .
H34B H 1.211360 0.459984 0.866420 0.112 Uiso 1 1 calc GR . . . .
H34C H 1.155237 0.365355 0.838942 0.112 Uiso 1 1 calc GR . . . .
C35 C 0.9145(12) 0.4350(8) 0.7664(5) 0.114(4) Uani 1 1 d . . . . .
H35A H 0.909914 0.381203 0.740553 0.172 Uiso 1 1 calc GR . . . .
H35B H 0.989992 0.473820 0.754893 0.172 Uiso 1 1 calc GR . . . .
H35C H 0.823143 0.452251 0.757757 0.172 Uiso 1 1 calc GR . . . .
C36 C 0.9523(10) 0.5353(5) 0.9049(6) 0.114(4) Uani 1 1 d . . . . .
H36A H 0.865951 0.554083 0.889271 0.171 Uiso 1 1 calc GR . . . .
H36B H 1.036153 0.573877 0.900140 0.171 Uiso 1 1 calc GR . . . .
H36C H 0.953647 0.531354 0.950580 0.171 Uiso 1 1 calc GR . . . .
C37 C 0.5537(10) 0.4129(6) 0.8283(5) 0.086(3) Uani 1 1 d . . . . .
H37A H 0.618740 0.461444 0.823270 0.129 Uiso 1 1 calc GR . . . .
H37B H 0.466460 0.428154 0.841669 0.129 Uiso 1 1 calc GR . . . .
H37C H 0.530140 0.374695 0.787029 0.129 Uiso 1 1 calc GR . . . .
C38 C 0.6554(10) 0.4307(5) 0.9748(4) 0.088(3) Uani 1 1 d . . . . .
H38A H 0.708345 0.408659 1.008057 0.132 Uiso 1 1 calc GR . . . .
H38B H 0.559464 0.432870 0.985073 0.132 Uiso 1 1 calc GR . . . .
H38C H 0.704822 0.485516 0.973645 0.132 Uiso 1 1 calc GR . . . .
C39 C 0.5226(9) 0.2635(5) 0.8949(4) 0.077(2) Uani 1 1 d . . . . .
H39A H 0.507894 0.228100 0.852393 0.115 Uiso 1 1 calc GR . . . .
H39B H 0.430739 0.274043 0.905946 0.115 Uiso 1 1 calc GR . . . .
H39C H 0.567087 0.236916 0.927516 0.115 Uiso 1 1 calc GR . . . .
C40 C 0.9504(8) 0.1706(4) 0.8209(3) 0.0568(18) Uani 1 1 d . . . . .
H40 H 1.036545 0.207694 0.847091 0.068 Uiso 1 1 calc R . . . .
C41 C 0.6958(11) 0.0450(6) 0.8472(4) 0.085(3) Uani 1 1 d . . . . .
H41A H 0.634727 0.084578 0.840820 0.127 Uiso 1 1 calc GR . . . .
H41B H 0.661998 0.013432 0.878999 0.127 Uiso 1 1 calc GR . . . .
H41C H 0.692520 0.008494 0.806016 0.127 Uiso 1 1 calc GR . . . .
C42 C 0.8899(12) 0.1627(6) 0.9612(4) 0.095(3) Uani 1 1 d . . . . .
H42A H 0.982092 0.199416 0.974890 0.142 Uiso 1 1 calc GR . . . .
H42B H 0.875094 0.126317 0.992245 0.142 Uiso 1 1 calc GR . . . .
H42C H 0.813941 0.194443 0.959530 0.142 Uiso 1 1 calc GR . . . .
C43 C 1.0085(11) 0.0234(5) 0.8909(4) 0.087(3) Uani 1 1 d . . . . .
H43A H 1.005945 -0.013138 0.849829 0.130 Uiso 1 1 calc GR . . . .
H43B H 0.974889 -0.008105 0.922741 0.130 Uiso 1 1 calc GR . . . .
H43C H 1.106214 0.052308 0.906687 0.130 Uiso 1 1 calc GR . . . .
C44 C 1.2093(9) 0.1061(6) 0.7657(4) 0.084(3) Uani 1 1 d . . . . .
H44A H 1.270006 0.157139 0.788619 0.126 Uiso 1 1 calc GR . . . .
H44B H 1.245258 0.087537 0.725688 0.126 Uiso 1 1 calc GR . . . .
H44C H 1.210217 0.065108 0.793281 0.126 Uiso 1 1 calc GR . . . .
C45 C 0.9027(9) 0.0192(5) 0.7067(4) 0.069(2) Uani 1 1 d . . . . .
H45A H 0.929334 -0.022330 0.730364 0.104 Uiso 1 1 calc GR . . . .
H45B H 0.917038 0.005228 0.661514 0.104 Uiso 1 1 calc GR . . . .
H45C H 0.802481 0.021885 0.708375 0.104 Uiso 1 1 calc GR . . . .
C46 C 1.0249(10) 0.1924(5) 0.6829(4) 0.078(2) Uani 1 1 d . . . . .
H46A H 0.927776 0.197003 0.666529 0.117 Uiso 1 1 calc GR . . . .
H46B H 1.070222 0.169518 0.647044 0.117 Uiso 1 1 calc GR . . . .
H46C H 1.079631 0.246142 0.703200 0.117 Uiso 1 1 calc GR . . . .
C47 C 0.8269(10) 0.2685(5) 0.5024(5) 0.082(3) Uani 1 1 d . . . . .
H47 H 0.785895 0.219586 0.473048 0.099 Uiso 1 1 calc R . . . .
C48 C 0.9670(11) 0.3060(6) 0.5010(5) 0.084(3) Uani 1 1 d . . . . .
H48 H 1.020614 0.282866 0.470685 0.100 Uiso 1 1 calc R . . . .
C49 C 1.0265(12) 0.3767(6) 0.5438(6) 0.113(4) Uani 1 1 d . . . . .
H49 H 1.122141 0.401609 0.543636 0.135 Uiso 1 1 calc R . . . .
C50 C 0.9485(15) 0.4112(9) 0.5866(8) 0.189(9) Uani 1 1 d . . . . .
H50 H 0.990329 0.460284 0.615497 0.227 Uiso 1 1 calc R . . . .
C51 C 0.8044(13) 0.3743(8) 0.5884(6) 0.135(5) Uani 1 1 d . . . . .
H51 H 0.750009 0.398960 0.617631 0.162 Uiso 1 1 calc R . . . .
C52 C 0.7469(10) 0.3027(6) 0.5469(4) 0.079(2) Uani 1 1 d . . . . .
H52 H 0.652880 0.276232 0.548256 0.095 Uiso 1 1 calc R . . . .

loop_
_atom_site_aniso_label
_atom_site_aniso_U_11
_atom_site_aniso_U_22
_atom_site_aniso_U_33
_atom_site_aniso_U_23
_atom_site_aniso_U_13
_atom_site_aniso_U_12
Si1 0.0572(13) 0.0960(16) 0.0672(13) 0.0338(12) 0.0293(11) 0.0292(12)
Si2 0.0544(12) 0.0848(14) 0.0474(11) 0.0069(10) 0.0159(9) 0.0204(11)
Si3 0.0603(14) 0.0832(14) 0.0514(11) 0.0159(10) 0.0140(10) 0.0046(11)
Si4 0.0556(13) 0.0751(13) 0.0564(12) 0.0104(10) 0.0186(9) 0.0121(11)
Si5 0.0592(15) 0.0758(14) 0.1007(19) 0.0213(13) 0.0255(13) 0.0112(12)
Si6 0.0565(13) 0.0745(13) 0.0630(12) 0.0077(10) 0.0211(10) 0.0166(11)
Si7 0.0809(17) 0.0866(15) 0.0506(12) 0.0153(11) 0.0207(11) 0.0280(13)
Si8 0.0587(13) 0.0844(14) 0.0486(11) -0.0024(10) 0.0170(9) 0.0180(11)
Al1 0.0474(12) 0.0782(14) 0.0484(11) 0.0165(10) 0.0143(9) 0.0133(11)
Al2 0.0535(13) 0.0686(12) 0.0409(10) 0.0053(9) 0.0124(9) 0.0129(10)
C1 0.059(4) 0.066(4) 0.029(3) 0.009(3) 0.014(3) 0.014(3)
C2 0.047(4) 0.066(4) 0.036(3) 0.005(3) 0.012(3) 0.008(3)
C3 0.041(4) 0.067(4) 0.039(3) 0.018(3) 0.014(3) 0.010(3)
C4 0.049(4) 0.068(4) 0.040(3) 0.011(3) 0.022(3) 0.012(3)
C5 0.049(4) 0.079(5) 0.045(4) 0.021(3) 0.016(3) 0.014(4)
C6 0.061(5) 0.073(4) 0.046(4) 0.011(3) 0.019(3) 0.020(4)
C7 0.056(5) 0.087(5) 0.042(4) 0.004(3) 0.020(3) 0.009(4)
C8 0.053(4) 0.067(4) 0.038(3) 0.007(3) 0.017(3) 0.011(3)
C9 0.047(4) 0.082(5) 0.035(3) 0.015(3) 0.010(3) 0.018(4)
C10 0.051(4) 0.078(4) 0.030(3) 0.003(3) 0.011(3) 0.016(4)
C11 0.054(4) 0.066(4) 0.032(3) 0.007(3) 0.010(3) 0.011(3)
C12 0.053(4) 0.075(5) 0.049(4) 0.005(3) 0.018(3) 0.011(4)
C13 0.042(4) 0.077(5) 0.054(4) 0.004(4) 0.015(3) 0.006(4)
C14 0.058(5) 0.084(5) 0.038(3) 0.012(3) 0.017(3) 0.020(4)
C15 0.042(4) 0.085(5) 0.035(3) 0.011(3) 0.013(3) 0.005(4)
C16 0.056(4) 0.077(5) 0.043(4) 0.010(3) 0.018(3) 0.013(4)
C17 0.053(4) 0.070(4) 0.057(4) 0.020(3) 0.018(3) 0.016(4)
C18 0.043(5) 0.192(11) 0.085(6) 0.075(7) 0.020(4) 0.036(6)
C19 0.102(7) 0.093(6) 0.120(8) 0.049(5) 0.068(6) 0.062(6)
C20 0.064(5) 0.087(5) 0.061(4) 0.020(4) 0.033(4) 0.015(4)
C21 0.077(6) 0.094(6) 0.056(5) 0.007(4) 0.023(4) 0.017(5)
C22 0.075(6) 0.089(5) 0.061(5) 0.026(4) 0.020(4) 0.033(5)
C23 0.061(5) 0.110(7) 0.058(5) -0.004(4) 0.013(4) 0.011(5)
C24 0.058(5) 0.076(5) 0.044(4) 0.012(3) 0.023(3) 0.004(4)
C25 0.074(6) 0.093(6) 0.062(5) 0.024(4) 0.023(4) -0.002(5)
C26 0.083(6) 0.083(5) 0.053(4) 0.006(4) 0.012(4) -0.002(5)
C27 0.055(5) 0.111(7) 0.069(5) 0.006(5) 0.002(4) 0.003(5)
C28 0.073(7) 0.108(7) 0.098(7) 0.021(6) 0.015(5) 0.025(6)
C29 0.089(6) 0.083(5) 0.046(4) 0.012(4) 0.024(4) 0.008(5)
C30 0.050(4) 0.067(4) 0.052(4) 0.014(3) 0.010(3) 0.001(3)
C31 0.063(5) 0.093(5) 0.033(3) 0.012(3) 0.015(3) 0.026(4)
C32 0.059(5) 0.081(5) 0.051(4) 0.004(4) 0.015(3) 0.013(4)
C33 0.044(4) 0.065(4) 0.067(5) 0.006(3) 0.014(3) 0.003(3)
C34 0.052(5) 0.083(5) 0.084(6) 0.000(4) 0.023(4) 0.005(4)
C35 0.073(7) 0.170(11) 0.117(9) 0.087(8) 0.020(6) 0.006(7)
C36 0.059(6) 0.069(5) 0.209(13) 0.006(7) 0.025(7) 0.014(5)
C37 0.070(6) 0.108(7) 0.095(7) 0.035(5) 0.022(5) 0.037(5)
C38 0.082(7) 0.092(6) 0.092(7) -0.002(5) 0.043(5) 0.024(5)
C39 0.064(6) 0.094(6) 0.066(5) 0.003(4) 0.026(4) -0.003(5)
C40 0.054(4) 0.074(4) 0.039(3) -0.003(3) 0.008(3) 0.016(4)
C41 0.090(7) 0.092(6) 0.073(6) 0.024(5) 0.021(5) 0.005(5)
C42 0.138(9) 0.117(7) 0.043(4) 0.016(5) 0.025(5) 0.056(7)
C43 0.112(8) 0.093(6) 0.060(5) 0.011(4) 0.007(5) 0.043(6)
C44 0.063(6) 0.106(6) 0.075(6) -0.008(5) 0.015(4) 0.016(5)
C45 0.070(5) 0.080(5) 0.053(4) -0.010(4) 0.018(4) 0.015(4)
C46 0.070(6) 0.111(7) 0.060(5) 0.016(4) 0.028(4) 0.023(5)
C47 0.064(6) 0.073(5) 0.104(7) 0.009(5) 0.011(5) 0.005(5)
C48 0.077(7) 0.089(6) 0.080(6) 0.001(5) 0.016(5) 0.011(5)
C49 0.083(7) 0.096(7) 0.129(9) -0.045(6) 0.047(7) -0.026(6)
C50 0.121(11) 0.172(12) 0.214(16) -0.119(12) 0.098(11) -0.043(10)
C51 0.093(9) 0.167(11) 0.104(8) -0.061(8) 0.046(7) -0.031(8)
C52 0.066(6) 0.106(6) 0.058(5) 0.024(5) 0.006(4) -0.008(5)

loop_
_atom_type_symbol
_atom_type_description
_atom_type_scat_dispersion_real
_atom_type_scat_dispersion_imag
_atom_type_scat_source
C C 0.0181 0.0091 'International Tables Vol C Tables 4.2.6.8 and 6.1.1.4'
H H 0.0000 0.0000 'International Tables Vol C Tables 4.2.6.8 and 6.1.1.4'
Al Al 0.2130 0.2455 'International Tables Vol C Tables 4.2.6.8 and 6.1.1.4'
Si Si 0.2541 0.3302 'International Tables Vol C Tables 4.2.6.8 and 6.1.1.4'

loop_
_exptl_crystal_face_index_h
_exptl_crystal_face_index_k
_exptl_crystal_face_index_l
_exptl_crystal_face_perp_dist
0 0 -1 0.0098
0 0 1 0.0098
-5 1 2 0.2254
5 -1 -2 0.2254
0 -1 0 0.0125
0 1 0 0.0125

loop_
_geom_angle_atom_site_label_1
_geom_angle_atom_site_label_2
_geom_angle_atom_site_label_3
_geom_angle
_geom_angle_site_symmetry_1
_geom_angle_site_symmetry_3
_geom_angle_publ_flag
C17 Si1 C18 112.3(4) . . ?
C19 Si1 C17 109.6(4) . . ?
C19 Si1 C18 107.2(5) . . ?
C19 Si1 C20 108.3(4) . . ?
C20 Si1 C17 112.9(3) . . ?
C20 Si1 C18 106.3(4) . . ?
C17 Si2 C21 111.4(4) . . ?
C17 Si2 C23 109.8(4) . . ?
C21 Si2 C23 107.2(4) . . ?
C22 Si2 C17 114.3(4) . . ?
C22 Si2 C21 107.6(4) . . ?
C22 Si2 C23 106.2(4) . . ?
C24 Si3 C27 111.0(4) . . ?
C25 Si3 C24 108.8(3) . . ?
C25 Si3 C26 106.7(4) . . ?
C25 Si3 C27 107.7(4) . . ?
C26 Si3 C24 112.7(4) . . ?
C26 Si3 C27 109.6(4) . . ?
C28 Si4 C24 109.7(4) . . ?
C28 Si4 C29 110.0(4) . . ?
C28 Si4 C30 105.7(4) . . ?
C29 Si4 C24 113.3(4) . . ?
C29 Si4 C30 106.9(3) . . ?
C30 Si4 C24 110.9(3) . . ?
C33 Si5 C34 109.8(4) . . ?
C33 Si5 C36 115.0(4) . . ?
C34 Si5 C36 107.0(4) . . ?
C35 Si5 C33 109.2(4) . . ?
C35 Si5 C34 106.9(5) . . ?
C35 Si5 C36 108.6(6) . . ?
C37 Si6 C33 111.4(4) . . ?
C38 Si6 C33 112.2(4) . . ?
C38 Si6 C37 108.2(4) . . ?
C39 Si6 C33 109.7(4) . . ?
C39 Si6 C37 108.4(4) . . ?
C39 Si6 C38 106.8(4) . . ?
C40 Si7 C41 110.6(4) . . ?
C40 Si7 C43 113.2(4) . . ?
C41 Si7 C43 109.9(5) . . ?
C42 Si7 C40 109.7(4) . . ?
C42 Si7 C41 107.6(5) . . ?
C42 Si7 C43 105.7(4) . . ?
C40 Si8 C45 111.2(3) . . ?
C44 Si8 C40 111.5(3) . . ?
C44 Si8 C45 107.6(4) . . ?
C44 Si8 C46 106.2(4) . . ?
C46 Si8 C40 110.9(3) . . ?
C46 Si8 C45 109.2(4) . . ?
C16 Al1 C17 119.9(3) . . ?
C16 Al1 C24 116.6(3) . . ?
C24 Al1 C17 123.5(3) . . ?
C32 Al2 C33 117.1(3) . . ?
C32 Al2 C40 123.7(3) . . ?
C40 Al2 C33 119.1(3) . . ?
C2 C1 C14 118.5(6) . . ?
C2 C1 C15 124.4(6) . . ?
C14 C1 C15 116.4(6) . . ?
C1 C2 C3 124.6(6) . . ?
C11 C2 C1 120.5(6) . . ?
C11 C2 C3 114.9(6) . . ?
C2 C3 H3 108.2 . . ?
C2 C3 C10 111.6(5) . 2_656 ?
C4 C3 C2 108.4(5) . . ?
C4 C3 H3 108.2 . . ?
C4 C3 C10 112.2(5) . 2_656 ?
C10 C3 H3 108.2 2_656 . ?
C5 C4 C3 123.1(6) . . ?
C5 C4 C9 120.2(6) . . ?
C9 C4 C3 116.7(6) . . ?
C4 C5 H5 119.6 . . ?
C4 C5 C6 120.8(7) . . ?
C6 C5 H5 119.6 . . ?
C5 C6 H6 120.3 . . ?
C7 C6 C5 119.4(7) . . ?
C7 C6 H6 120.3 . . ?
C6 C7 H7 119.4 . . ?
C6 C7 C8 121.2(6) . . ?
C8 C7 H7 119.4 . . ?
C7 C8 C31 118.8(6) . . ?
C9 C8 C7 119.3(6) . . ?
C9 C8 C31 121.8(6) . . ?
C4 C9 C10 115.8(5) . . ?
C8 C9 C4 119.0(6) . . ?
C8 C9 C10 125.1(6) . . ?
C3 C10 H10 107.7 2_656 . ?
C9 C10 C3 113.6(6) . 2_656 ?
C9 C10 H10 107.7 . . ?
C11 C10 C3 111.9(5) . 2_656 ?
C11 C10 C9 108.1(5) . . ?
C11 C10 H10 107.7 . . ?
C2 C11 C10 118.6(6) . . ?
C12 C11 C2 120.1(6) . . ?
C12 C11 C10 121.3(6) . . ?
C11 C12 H12 119.8 . . ?
C11 C12 C13 120.3(7) . . ?
C13 C12 H12 119.8 . . ?
C12 C13 H13 120.3 . . ?
C12 C13 C14 119.4(7) . . ?
C14 C13 H13 120.3 . . ?
C1 C14 H14 119.6 . . ?
C13 C14 C1 120.7(6) . . ?
C13 C14 H14 119.6 . . ?
C1 C15 H15 117.9 . . ?
C16 C15 C1 124.2(6) . . ?
C16 C15 H15 117.9 . . ?
Al1 C16 H16 115.7 . . ?
C15 C16 Al1 128.6(5) . . ?
C15 C16 H16 115.7 . . ?
Si1 C17 Al1 114.5(4) . . ?
Si1 C17 H17 101.8 . . ?
Si2 C17 Si1 117.4(4) . . ?
Si2 C17 Al1 115.8(3) . . ?
Si2 C17 H17 101.8 . . ?
Al1 C17 H17 101.8 . . ?
Si1 C18 H18A 109.5 . . ?
Si1 C18 H18B 109.5 . . ?
Si1 C18 H18C 109.5 . . ?
H18A C18 H18B 109.5 . . ?
H18A C18 H18C 109.5 . . ?
H18B C18 H18C 109.5 . . ?
Si1 C19 H19A 109.5 . . ?
Si1 C19 H19B 109.5 . . ?
Si1 C19 H19C 109.5 . . ?
H19A C19 H19B 109.5 . . ?
H19A C19 H19C 109.5 . . ?
H19B C19 H19C 109.5 . . ?
Si1 C20 H20A 109.5 . . ?
Si1 C20 H20B 109.5 . . ?
Si1 C20 H20C 109.5 . . ?
H20A C20 H20B 109.5 . . ?
H20A C20 H20C 109.5 . . ?
H20B C20 H20C 109.5 . . ?
Si2 C21 H21A 109.5 . . ?
Si2 C21 H21B 109.5 . . ?
Si2 C21 H21C 109.5 . . ?
H21A C21 H21B 109.5 . . ?
H21A C21 H21C 109.5 . . ?
H21B C21 H21C 109.5 . . ?
Si2 C22 H22A 109.5 . . ?
Si2 C22 H22B 109.5 . . ?
Si2 C22 H22C 109.5 . . ?
H22A C22 H22B 109.5 . . ?
H22A C22 H22C 109.5 . . ?
H22B C22 H22C 109.5 . . ?
Si2 C23 H23A 109.5 . . ?
Si2 C23 H23B 109.5 . . ?
Si2 C23 H23C 109.5 . . ?
H23A C23 H23B 109.5 . . ?
H23A C23 H23C 109.5 . . ?
H23B C23 H23C 109.5 . . ?
Si3 C24 Si4 116.8(3) . . ?
Si3 C24 Al1 113.0(4) . . ?
Si3 C24 H24 105.3 . . ?
Si4 C24 Al1 109.9(4) . . ?
Si4 C24 H24 105.3 . . ?
Al1 C24 H24 105.3 . . ?
Si3 C25 H25A 109.5 . . ?
Si3 C25 H25B 109.5 . . ?
Si3 C25 H25C 109.5 . . ?
H25A C25 H25B 109.5 . . ?
H25A C25 H25C 109.5 . . ?
H25B C25 H25C 109.5 . . ?
Si3 C26 H26A 109.5 . . ?
Si3 C26 H26B 109.5 . . ?
Si3 C26 H26C 109.5 . . ?
H26A C26 H26B 109.5 . . ?
H26A C26 H26C 109.5 . . ?
H26B C26 H26C 109.5 . . ?
Si3 C27 H27A 109.5 . . ?
Si3 C27 H27B 109.5 . . ?
Si3 C27 H27C 109.5 . . ?
H27A C27 H27B 109.5 . . ?
H27A C27 H27C 109.5 . . ?
H27B C27 H27C 109.5 . . ?
Si4 C28 H28A 109.5 . . ?
Si4 C28 H28B 109.5 . . ?
Si4 C28 H28C 109.5 . . ?
H28A C28 H28B 109.5 . . ?
H28A C28 H28C 109.5 . . ?
H28B C28 H28C 109.5 . . ?
Si4 C29 H29A 109.5 . . ?
Si4 C29 H29B 109.5 . . ?
Si4 C29 H29C 109.5 . . ?
H29A C29 H29B 109.5 . . ?
H29A C29 H29C 109.5 . . ?
H29B C29 H29C 109.5 . . ?
Si4 C30 H30A 109.5 . . ?
Si4 C30 H30B 109.5 . . ?
Si4 C30 H30C 109.5 . . ?
H30A C30 H30B 109.5 . . ?
H30A C30 H30C 109.5 . . ?
H30B C30 H30C 109.5 . . ?
C8 C31 H31 117.5 . . ?
C32 C31 C8 125.0(7) . . ?
C32 C31 H31 117.5 . . ?
Al2 C32 H32 115.3 . . ?
C31 C32 Al2 129.3(6) . . ?
C31 C32 H32 115.3 . . ?
Si5 C33 Si6 117.8(4) . . ?
Si5 C33 Al2 110.0(4) . . ?
Si5 C33 H33 104.9 . . ?
Si6 C33 Al2 113.1(4) . . ?
Si6 C33 H33 104.9 . . ?
Al2 C33 H33 104.9 . . ?
Si5 C34 H34A 109.5 . . ?
Si5 C34 H34B 109.5 . . ?
Si5 C34 H34C 109.5 . . ?
H34A C34 H34B 109.5 . . ?
H34A C34 H34C 109.5 . . ?
H34B C34 H34C 109.5 . . ?
Si5 C35 H35A 109.5 . . ?
Si5 C35 H35B 109.5 . . ?
Si5 C35 H35C 109.5 . . ?
H35A C35 H35B 109.5 . . ?
H35A C35 H35C 109.5 . . ?
H35B C35 H35C 109.5 . . ?
Si5 C36 H36A 109.5 . . ?
Si5 C36 H36B 109.5 . . ?
Si5 C36 H36C 109.5 . . ?
H36A C36 H36B 109.5 . . ?
H36A C36 H36C 109.5 . . ?
H36B C36 H36C 109.5 . . ?
Si6 C37 H37A 109.5 . . ?
Si6 C37 H37B 109.5 . . ?
Si6 C37 H37C 109.5 . . ?
H37A C37 H37B 109.5 . . ?
H37A C37 H37C 109.5 . . ?
H37B C37 H37C 109.5 . . ?
Si6 C38 H38A 109.5 . . ?
Si6 C38 H38B 109.5 . . ?
Si6 C38 H38C 109.5 . . ?
H38A C38 H38B 109.5 . . ?
H38A C38 H38C 109.5 . . ?
H38B C38 H38C 109.5 . . ?
Si6 C39 H39A 109.5 . . ?
Si6 C39 H39B 109.5 . . ?
Si6 C39 H39C 109.5 . . ?
H39A C39 H39B 109.5 . . ?
H39A C39 H39C 109.5 . . ?
H39B C39 H39C 109.5 . . ?
Si7 C40 Si8 117.2(4) . . ?
Si7 C40 Al2 109.5(3) . . ?
Si7 C40 H40 103.8 . . ?
Si8 C40 Al2 116.9(4) . . ?
Si8 C40 H40 103.8 . . ?
Al2 C40 H40 103.8 . . ?
Si7 C41 H41A 109.5 . . ?
Si7 C41 H41B 109.5 . . ?
Si7 C41 H41C 109.5 . . ?
H41A C41 H41B 109.5 . . ?
H41A C41 H41C 109.5 . . ?
H41B C41 H41C 109.5 . . ?
Si7 C42 H42A 109.5 . . ?
Si7 C42 H42B 109.5 . . ?
Si7 C42 H42C 109.5 . . ?
H42A C42 H42B 109.5 . . ?
H42A C42 H42C 109.5 . . ?
H42B C42 H42C 109.5 . . ?
Si7 C43 H43A 109.5 . . ?
Si7 C43 H43B 109.5 . . ?
Si7 C43 H43C 109.5 . . ?
H43A C43 H43B 109.5 . . ?
H43A C43 H43C 109.5 . . ?
H43B C43 H43C 109.5 . . ?
Si8 C44 H44A 109.5 . . ?
Si8 C44 H44B 109.5 . . ?
Si8 C44 H44C 109.5 . . ?
H44A C44 H44B 109.5 . . ?
H44A C44 H44C 109.5 . . ?
H44B C44 H44C 109.5 . . ?
Si8 C45 H45A 109.5 . . ?
Si8 C45 H45B 109.5 . . ?
Si8 C45 H45C 109.5 . . ?
H45A C45 H45B 109.5 . . ?
H45A C45 H45C 109.5 . . ?
H45B C45 H45C 109.5 . . ?
Si8 C46 H46A 109.5 . . ?
Si8 C46 H46B 109.5 . . ?
Si8 C46 H46C 109.5 . . ?
H46A C46 H46B 109.5 . . ?
H46A C46 H46C 109.5 . . ?
H46B C46 H46C 109.5 . . ?
C48 C47 H47 119.8 . . ?
C48 C47 C52 120.4(9) . . ?
C52 C47 H47 119.8 . . ?
C47 C48 H48 120.1 . . ?
C49 C48 C47 119.7(9) . . ?
C49 C48 H48 120.1 . . ?
C48 C49 H49 119.9 . . ?
C50 C49 C48 120.2(10) . . ?
C50 C49 H49 119.9 . . ?
C49 C50 H50 119.5 . . ?
C49 C50 C51 121.0(10) . . ?
C51 C50 H50 119.5 . . ?
C50 C51 H51 120.8 . . ?
C52 C51 C50 118.5(9) . . ?
C52 C51 H51 120.8 . . ?
C47 C52 H52 119.9 . . ?
C51 C52 C47 120.1(9) . . ?
C51 C52 H52 119.9 . . ?

loop_
_geom_bond_atom_site_label_1
_geom_bond_atom_site_label_2
_geom_bond_distance
_geom_bond_site_symmetry_2
_geom_bond_publ_flag
Si1 C17 1.876(7) . ?
Si1 C18 1.877(9) . ?
Si1 C19 1.840(8) . ?
Si1 C20 1.867(8) . ?
Si2 C17 1.863(7) . ?
Si2 C21 1.867(7) . ?
Si2 C22 1.863(8) . ?
Si2 C23 1.886(8) . ?
Si3 C24 1.877(8) . ?
Si3 C25 1.867(8) . ?
Si3 C26 1.869(8) . ?
Si3 C27 1.884(9) . ?
Si4 C24 1.885(7) . ?
Si4 C28 1.873(9) . ?
Si4 C29 1.878(8) . ?
Si4 C30 1.882(7) . ?
Si5 C33 1.866(8) . ?
Si5 C34 1.872(8) . ?
Si5 C35 1.854(10) . ?
Si5 C36 1.881(9) . ?
Si6 C33 1.873(7) . ?
Si6 C37 1.873(9) . ?
Si6 C38 1.869(8) . ?
Si6 C39 1.861(8) . ?
Si7 C40 1.872(8) . ?
Si7 C41 1.875(10) . ?
Si7 C42 1.864(7) . ?
Si7 C43 1.887(8) . ?
Si8 C40 1.877(6) . ?
Si8 C44 1.869(9) . ?
Si8 C45 1.887(8) . ?
Si8 C46 1.876(9) . ?
Al1 C16 1.940(8) . ?
Al1 C17 1.960(7) . ?
Al1 C24 1.950(7) . ?
Al2 C32 1.938(8) . ?
Al2 C33 1.957(7) . ?
Al2 C40 1.950(7) . ?
C1 C2 1.392(8) . ?
C1 C14 1.407(9) . ?
C1 C15 1.499(9) . ?
C2 C3 1.520(9) . ?
C2 C11 1.387(9) . ?
C3 H3 0.9800 . ?
C3 C4 1.510(8) . ?
C3 C10 1.606(9) 2_656 ?
C4 C5 1.376(9) . ?
C4 C9 1.410(9) . ?
C5 H5 0.9300 . ?
C5 C6 1.382(9) . ?
C6 H6 0.9300 . ?
C6 C7 1.377(10) . ?
C7 H7 0.9300 . ?
C7 C8 1.397(10) . ?
C8 C9 1.395(8) . ?
C8 C31 1.486(9) . ?
C9 C10 1.531(9) . ?
C10 H10 0.9800 . ?
C10 C11 1.524(8) . ?
C11 C12 1.387(10) . ?
C12 H12 0.9300 . ?
C12 C13 1.388(9) . ?
C13 H13 0.9300 . ?
C13 C14 1.389(10) . ?
C14 H14 0.9300 . ?
C15 H15 0.9300 . ?
C15 C16 1.341(10) . ?
C16 H16 0.9300 . ?
C17 H17 0.9800 . ?
C18 H18A 0.9600 . ?
C18 H18B 0.9600 . ?
C18 H18C 0.9600 . ?
C19 H19A 0.9600 . ?
C19 H19B 0.9600 . ?
C19 H19C 0.9600 . ?
C20 H20A 0.9600 . ?
C20 H20B 0.9600 . ?
C20 H20C 0.9600 . ?
C21 H21A 0.9600 . ?
C21 H21B 0.9600 . ?
C21 H21C 0.9600 . ?
C22 H22A 0.9600 . ?
C22 H22B 0.9600 . ?
C22 H22C 0.9600 . ?
C23 H23A 0.9600 . ?
C23 H23B 0.9600 . ?
C23 H23C 0.9600 . ?
C24 H24 0.9800 . ?
C25 H25A 0.9600 . ?
C25 H25B 0.9600 . ?
C25 H25C 0.9600 . ?
C26 H26A 0.9600 . ?
C26 H26B 0.9600 . ?
C26 H26C 0.9600 . ?
C27 H27A 0.9600 . ?
C27 H27B 0.9600 . ?
C27 H27C 0.9600 . ?
C28 H28A 0.9600 . ?
C28 H28B 0.9600 . ?
C28 H28C 0.9600 . ?
C29 H29A 0.9600 . ?
C29 H29B 0.9600 . ?
C29 H29C 0.9600 . ?
C30 H30A 0.9600 . ?
C30 H30B 0.9600 . ?
C30 H30C 0.9600 . ?
C31 H31 0.9300 . ?
C31 C32 1.338(10) . ?
C32 H32 0.9300 . ?
C33 H33 0.9800 . ?
C34 H34A 0.9600 . ?
C34 H34B 0.9600 . ?
C34 H34C 0.9600 . ?
C35 H35A 0.9600 . ?
C35 H35B 0.9600 . ?
C35 H35C 0.9600 . ?
C36 H36A 0.9600 . ?
C36 H36B 0.9600 . ?
C36 H36C 0.9600 . ?
C37 H37A 0.9600 . ?
C37 H37B 0.9600 . ?
C37 H37C 0.9600 . ?
C38 H38A 0.9600 . ?
C38 H38B 0.9600 . ?
C38 H38C 0.9600 . ?
C39 H39A 0.9600 . ?
C39 H39B 0.9600 . ?
C39 H39C 0.9600 . ?
C40 H40 0.9800 . ?
C41 H41A 0.9600 . ?
C41 H41B 0.9600 . ?
C41 H41C 0.9600 . ?
C42 H42A 0.9600 . ?
C42 H42B 0.9600 . ?
C42 H42C 0.9600 . ?
C43 H43A 0.9600 . ?
C43 H43B 0.9600 . ?
C43 H43C 0.9600 . ?
C44 H44A 0.9600 . ?
C44 H44B 0.9600 . ?
C44 H44C 0.9600 . ?
C45 H45A 0.9600 . ?
C45 H45B 0.9600 . ?
C45 H45C 0.9600 . ?
C46 H46A 0.9600 . ?
C46 H46B 0.9600 . ?
C46 H46C 0.9600 . ?
C47 H47 0.9300 . ?
C47 C48 1.373(12) . ?
C47 C52 1.374(12) . ?
C48 H48 0.9300 . ?
C48 C49 1.349(11) . ?
C49 H49 0.9300 . ?
C49 C50 1.339(13) . ?
C50 H50 0.9300 . ?
C50 C51 1.405(15) . ?
C51 H51 0.9300 . ?
C51 C52 1.344(12) . ?
C52 H52 0.9300 . ?

loop_
_geom_torsion_atom_site_label_1
_geom_torsion_atom_site_label_2
_geom_torsion_atom_site_label_3
_geom_torsion_atom_site_label_4
_geom_torsion
_geom_torsion_site_symmetry_1
_geom_torsion_site_symmetry_2
_geom_torsion_site_symmetry_3
_geom_torsion_site_symmetry_4
_geom_torsion_publ_flag
C1 C2 C3 C4 -130.3(7) . . . . ?
C1 C2 C3 C10 105.7(7) . . . 2_656 ?
C1 C2 C11 C10 176.5(6) . . . . ?
C1 C2 C11 C12 -3.5(10) . . . . ?
C1 C15 C16 Al1 162.0(6) . . . . ?
C2 C1 C14 C13 -5.5(10) . . . . ?
C2 C1 C15 C16 56.2(11) . . . . ?
C2 C3 C4 C5 132.4(7) . . . . ?
C2 C3 C4 C9 -48.3(8) . . . . ?
C2 C11 C12 C13 -1.3(11) . . . . ?
C3 C2 C11 C10 -3.0(9) . . . . ?
C3 C2 C11 C12 177.0(6) . . . . ?
C3 C4 C5 C6 -178.3(7) . . . . ?
C3 C4 C9 C8 178.2(6) . . . . ?
C3 C4 C9 C10 1.0(10) . . . . ?
C3 C10 C11 C2 82.1(7) 2_656 . . . ?
C3 C10 C11 C12 -98.0(8) 2_656 . . . ?
C4 C5 C6 C7 -2.8(12) . . . . ?
C4 C9 C10 C3 -80.6(7) . . . 2_656 ?
C4 C9 C10 C11 44.2(9) . . . . ?
C5 C4 C9 C8 -2.5(11) . . . . ?
C5 C4 C9 C10 -179.7(7) . . . . ?
C5 C6 C7 C8 3.2(12) . . . . ?
C6 C7 C8 C9 -3.3(12) . . . . ?
C6 C7 C8 C31 173.6(7) . . . . ?
C7 C8 C9 C4 2.9(11) . . . . ?
C7 C8 C9 C10 179.8(7) . . . . ?
C7 C8 C31 C32 -37.6(11) . . . . ?
C8 C9 C10 C3 102.5(8) . . . 2_656 ?
C8 C9 C10 C11 -132.7(7) . . . . ?
C8 C31 C32 Al2 -175.3(5) . . . . ?
C9 C4 C5 C6 2.5(11) . . . . ?
C9 C8 C31 C32 139.2(8) . . . . ?
C9 C10 C11 C2 -43.8(8) . . . . ?
C9 C10 C11 C12 136.2(7) . . . . ?
C10 C3 C4 C5 -103.9(8) 2_656 . . . ?
C10 C3 C4 C9 75.4(8) 2_656 . . . ?
C10 C11 C12 C13 178.7(6) . . . . ?
C11 C2 C3 C4 49.2(8) . . . . ?
C11 C2 C3 C10 -74.8(7) . . . 2_656 ?
C11 C12 C13 C14 2.6(11) . . . . ?
C12 C13 C14 C1 0.8(11) . . . . ?
C14 C1 C2 C3 -173.7(6) . . . . ?
C14 C1 C2 C11 6.8(10) . . . . ?
C14 C1 C15 C16 -114.5(8) . . . . ?
C15 C1 C2 C3 15.8(11) . . . . ?
C15 C1 C2 C11 -163.7(6) . . . . ?
C15 C1 C14 C13 165.7(6) . . . . ?
C18 Si1 C17 Si2 152.7(5) . . . . ?
C18 Si1 C17 Al1 11.8(6) . . . . ?
C19 Si1 C17 Si2 -88.3(5) . . . . ?
C19 Si1 C17 Al1 130.8(4) . . . . ?
C20 Si1 C17 Si2 32.6(6) . . . . ?
C20 Si1 C17 Al1 -108.4(4) . . . . ?
C21 Si2 C17 Si1 56.1(5) . . . . ?
C21 Si2 C17 Al1 -163.5(4) . . . . ?
C22 Si2 C17 Si1 -66.2(5) . . . . ?
C22 Si2 C17 Al1 74.3(5) . . . . ?
C23 Si2 C17 Si1 174.7(4) . . . . ?
C23 Si2 C17 Al1 -44.9(5) . . . . ?
C25 Si3 C24 Si4 -166.4(4) . . . . ?
C25 Si3 C24 Al1 64.6(5) . . . . ?
C26 Si3 C24 Si4 -48.3(6) . . . . ?
C26 Si3 C24 Al1 -177.3(4) . . . . ?
C27 Si3 C24 Si4 75.2(5) . . . . ?
C27 Si3 C24 Al1 -53.8(5) . . . . ?
C28 Si4 C24 Si3 89.7(5) . . . . ?
C28 Si4 C24 Al1 -139.8(4) . . . . ?
C29 Si4 C24 Si3 -33.7(6) . . . . ?
C29 Si4 C24 Al1 96.8(4) . . . . ?
C30 Si4 C24 Si3 -154.0(4) . . . . ?
C30 Si4 C24 Al1 -23.5(5) . . . . ?
C31 C8 C9 C4 -173.9(7) . . . . ?
C31 C8 C9 C10 2.9(12) . . . . ?
C34 Si5 C33 Si6 158.4(4) . . . . ?
C34 Si5 C33 Al2 -70.2(5) . . . . ?
C35 Si5 C33 Si6 -84.7(6) . . . . ?
C35 Si5 C33 Al2 46.8(6) . . . . ?
C36 Si5 C33 Si6 37.6(7) . . . . ?
C36 Si5 C33 Al2 169.1(5) . . . . ?
C37 Si6 C33 Si5 49.8(6) . . . . ?
C37 Si6 C33 Al2 -80.2(5) . . . . ?
C38 Si6 C33 Si5 -71.6(6) . . . . ?
C38 Si6 C33 Al2 158.4(4) . . . . ?
C39 Si6 C33 Si5 169.9(4) . . . . ?
C39 Si6 C33 Al2 39.8(5) . . . . ?
C41 Si7 C40 Si8 -82.6(5) . . . . ?
C41 Si7 C40 Al2 53.5(5) . . . . ?
C42 Si7 C40 Si8 159.0(5) . . . . ?
C42 Si7 C40 Al2 -65.0(5) . . . . ?
C43 Si7 C40 Si8 41.2(6) . . . . ?
C43 Si7 C40 Al2 177.3(4) . . . . ?
C44 Si8 C40 Si7 -78.7(5) . . . . ?
C44 Si8 C40 Al2 148.5(5) . . . . ?
C45 Si8 C40 Si7 41.4(5) . . . . ?
C45 Si8 C40 Al2 -91.5(5) . . . . ?
C46 Si8 C40 Si7 163.1(4) . . . . ?
C46 Si8 C40 Al2 30.3(6) . . . . ?
C47 C48 C49 C50 -1(2) . . . . ?
C48 C47 C52 C51 1.5(17) . . . . ?
C48 C49 C50 C51 1(3) . . . . ?
C49 C50 C51 C52 1(3) . . . . ?
C50 C51 C52 C47 -2(2) . . . . ?
C52 C47 C48 C49 0.3(16) . . . . ?

loop_
_exptl_oxdiff_crystal_face_indexfrac_h
_exptl_oxdiff_crystal_face_indexfrac_k
_exptl_oxdiff_crystal_face_indexfrac_l
_exptl_oxdiff_crystal_face_x
_exptl_oxdiff_crystal_face_y
_exptl_oxdiff_crystal_face_z
0.0002 -0.0021 -1.0046 0.0763 0.0030 0.0029
-0.0002 0.0021 1.0046 -0.0763 -0.0030 -0.0029
-5.0221 1.0065 1.9751 -0.0788 0.8060 0.1377
5.0221 -1.0065 -1.9751 0.0788 -0.8060 -0.1377
-0.0006 -1.0047 0.0063 0.0202 0.0218 -0.0910
0.0006 1.0047 -0.0063 -0.0202 -0.0218 0.0910
